data_2233946
loop_
_publ_author_name
'Sumathi, H. P.'
'Fl\"orke, Ulrich'
'Yathirajan, H. S.'
'Dayananda, A. S.'
'Ramesha, A. R.'

_publ_section_title
;
 Methyl 2,2-diphenyl-2-(prop-2-yn-1-yloxy)acetate
;
_journal_coeditor_code NC2267
_journal_issue 3
_journal_name_full 'Acta Crystallographica Section E'
_journal_page_first o874
_journal_paper_doi 10.1107/S1600536812007982
_journal_volume 68
_journal_year 2012
_chemical_formula_iupac 'C18 H16 O3'
_chemical_formula_moiety 'C18 H16 O3'
_chemical_formula_sum 'C18 H16 O3'
_chemical_formula_weight 280.31
_chemical_name_systematic
;
Methyl 2,2-diphenyl-2-(prop-2-yn-1-yloxy)acetate
;
_space_group_IT_number 14
_symmetry_cell_setting monoclinic
_symmetry_space_group_name_Hall '-P 2ybc'
_symmetry_space_group_name_H-M 'P 1 21/c 1'
_atom_sites_solution_hydrogens difmap
_atom_sites_solution_primary direct
_atom_sites_solution_secondary difmap
_audit_creation_method SHELXL97
_cell_angle_alpha 90.00
_cell_angle_beta 93.090(3)
_cell_angle_gamma 90.00
_cell_formula_units_Z 4
_cell_length_a 12.6771(17)
_cell_length_b 9.2410(13)
_cell_length_c 12.7055(18)
_cell_measurement_reflns_used 1710
_cell_measurement_temperature 130(2)
_cell_measurement_theta_max 23.44
_cell_measurement_theta_min 2.72
_cell_volume 1486.3(4)
_computing_cell_refinement 'SAINT (Bruker, 2002)'
_computing_data_collection 'SMART (Bruker, 2002)'
_computing_data_reduction 'SAINT (Bruker, 2002)'
_computing_molecular_graphics 'SHELXTL (Sheldrick, 2008)'
_computing_publication_material 'SHELXTL (Sheldrick, 2008) and local programs'
_computing_structure_refinement 'SHELXTL (Sheldrick, 2008)'
_computing_structure_solution 'SHELXTL (Sheldrick, 2008)'
_diffrn_ambient_temperature 130(2)
_diffrn_measured_fraction_theta_full 0.999
_diffrn_measured_fraction_theta_max 0.999
_diffrn_measurement_device_type 'Bruker SMART APEX'
_diffrn_measurement_method '\f and \w'
_diffrn_radiation_monochromator graphite
_diffrn_radiation_source 'sealed tube'
_diffrn_radiation_type MoK\a
_diffrn_radiation_wavelength 0.71073
_diffrn_reflns_av_R_equivalents 0.0448
_diffrn_reflns_av_sigmaI/netI 0.0429
_diffrn_reflns_limit_h_max 16
_diffrn_reflns_limit_h_min -14
_diffrn_reflns_limit_k_max 12
_diffrn_reflns_limit_k_min -12
_diffrn_reflns_limit_l_max 16
_diffrn_reflns_limit_l_min -16
_diffrn_reflns_number 13808
_diffrn_reflns_theta_full 27.88
_diffrn_reflns_theta_max 27.88
_diffrn_reflns_theta_min 1.61
_exptl_absorpt_coefficient_mu 0.085
_exptl_absorpt_correction_T_max 0.9916
_exptl_absorpt_correction_T_min 0.9694
_exptl_absorpt_correction_type multi-scan
_exptl_absorpt_process_details '(SADABS; Sheldrick, 2004)'
_exptl_crystal_colour colourless
_exptl_crystal_density_diffrn 1.253
_exptl_crystal_density_method 'not measured'
_exptl_crystal_description prism
_exptl_crystal_F_000 592
_exptl_crystal_size_max 0.37
_exptl_crystal_size_mid 0.22
_exptl_crystal_size_min 0.10
_refine_diff_density_max 0.325
_refine_diff_density_min -0.192
_refine_ls_extinction_method none
_refine_ls_goodness_of_fit_ref 1.017
_refine_ls_hydrogen_treatment mixed
_refine_ls_matrix_type full
_refine_ls_number_parameters 195
_refine_ls_number_reflns 3545
_refine_ls_number_restraints 0
_refine_ls_restrained_S_all 1.017
_refine_ls_R_factor_all 0.0716
_refine_ls_R_factor_gt 0.0477
_refine_ls_shift/su_max 0.000
_refine_ls_shift/su_mean 0.000
_refine_ls_structure_factor_coef Fsqd
_refine_ls_weighting_details 'calc w = 1/[\s^2^(Fo^2^)+(0.0487P)^2^+0.3727P] where P=(Fo^2^+2Fc^2^)/3'
_refine_ls_weighting_scheme calc
_refine_ls_wR_factor_gt 0.1041
_refine_ls_wR_factor_ref 0.1172
_reflns_number_gt 2623
_reflns_number_total 3545
_reflns_threshold_expression I>2\s(I)
_cod_data_source_file nc2267.cif
_cod_data_source_block I
_cod_original_sg_symbol_H-M 'P 21/c'
_cod_database_code 2233946
_cod_database_fobs_code 2233946

loop_
_symmetry_equiv_pos_as_xyz
'x, y, z'
'-x, y+1/2, -z+1/2'
'-x, -y, -z'
'x, -y-1/2, z-1/2'

loop_
_atom_site_type_symbol
_atom_site_label
_atom_site_fract_x
_atom_site_fract_y
_atom_site_fract_z
_atom_site_U_iso_or_equiv
_atom_site_adp_type
_atom_site_calc_flag
_atom_site_refinement_flags
_atom_site_occupancy
_atom_site_symmetry_multiplicity
O O1 0.79582(9) 0.45794(12) 0.41949(10) 0.0378(3) Uani d . 1 1
O O2 0.66203(9) 0.37609(11) 0.51072(9) 0.0296(3) Uani d . 1 1
O O3 0.78724(8) 0.22289(11) 0.28970(8) 0.0247(3) Uani d . 1 1
C C1 0.72467(12) 0.21809(15) 0.38023(11) 0.0203(3) Uani d . 1 1
C C2 0.73393(12) 0.36505(15) 0.43855(12) 0.0233(3) Uani d . 1 1
C C3 0.66088(16) 0.51182(17) 0.56825(15) 0.0393(5) Uani d . 1 1
H H3A 0.7287 0.5250 0.6078 0.059 Uiso calc R 1 1
H H3B 0.6038 0.5100 0.6173 0.059 Uiso calc R 1 1
H H3C 0.6494 0.5920 0.5185 0.059 Uiso calc R 1 1
C C4 0.90005(12) 0.22196(19) 0.31004(13) 0.0299(4) Uani d . 1 1
H H4A 0.9188 0.1639 0.3738 0.036 Uiso calc R 1 1
H H4B 0.9261 0.3219 0.3222 0.036 Uiso calc R 1 1
C C5 0.94840(13) 0.15941(18) 0.21894(14) 0.0302(4) Uani d . 1 1
C C6 0.99076(16) 0.1114(2) 0.14631(16) 0.0432(5) Uani d . 1 1
H H6 1.0260(19) 0.068(3) 0.0870(19) 0.073(7) Uiso d . 1 1
C C11 0.60998(11) 0.20274(15) 0.33670(11) 0.0199(3) Uani d . 1 1
C C12 0.57858(12) 0.25763(17) 0.23856(13) 0.0271(4) Uani d . 1 1
H H12A 0.6288 0.3037 0.1969 0.032 Uiso calc R 1 1
C C13 0.47418(13) 0.24566(19) 0.20079(13) 0.0326(4) Uani d . 1 1
H H13A 0.4534 0.2830 0.1332 0.039 Uiso calc R 1 1
C C14 0.40033(13) 0.17983(17) 0.26091(13) 0.0291(4) Uani d . 1 1
H H14A 0.3292 0.1700 0.2343 0.035 Uiso calc R 1 1
C C15 0.43066(12) 0.12818(17) 0.36029(13) 0.0279(4) Uani d . 1 1
H H15A 0.3798 0.0853 0.4028 0.033 Uiso calc R 1 1
C C16 0.53494(12) 0.13889(16) 0.39776(13) 0.0247(3) Uani d . 1 1
H H16A 0.5554 0.1023 0.4657 0.030 Uiso calc R 1 1
C C21 0.76008(11) 0.09067(15) 0.45070(11) 0.0198(3) Uani d . 1 1
C C22 0.76063(12) -0.04599(16) 0.40361(13) 0.0255(3) Uani d . 1 1
H H22A 0.7343 -0.0573 0.3327 0.031 Uiso calc R 1 1
C C23 0.79918(13) -0.16498(17) 0.45948(14) 0.0307(4) Uani d . 1 1
H H23A 0.7992 -0.2575 0.4269 0.037 Uiso calc R 1 1
C C24 0.83784(13) -0.14904(17) 0.56317(14) 0.0312(4) Uani d . 1 1
H H24A 0.8648 -0.2305 0.6015 0.037 Uiso calc R 1 1
C C25 0.83705(13) -0.01480(18) 0.61038(13) 0.0294(4) Uani d . 1 1
H H25A 0.8628 -0.0040 0.6815 0.035 Uiso calc R 1 1
C C26 0.79855(12) 0.10528(16) 0.55403(12) 0.0239(3) Uani d . 1 1
H H26A 0.7988 0.1977 0.5868 0.029 Uiso calc R 1 1

loop_
_atom_site_aniso_label
_atom_site_aniso_U_11
_atom_site_aniso_U_22
_atom_site_aniso_U_33
_atom_site_aniso_U_12
_atom_site_aniso_U_13
_atom_site_aniso_U_23
O1 0.0357(7) 0.0252(6) 0.0539(8) -0.0100(5) 0.0158(6) -0.0027(5)
O2 0.0363(7) 0.0233(6) 0.0304(6) -0.0054(5) 0.0122(5) -0.0064(4)
O3 0.0162(5) 0.0372(6) 0.0210(6) 0.0001(4) 0.0048(4) 0.0035(4)
C1 0.0200(8) 0.0221(7) 0.0192(7) -0.0014(6) 0.0044(6) 0.0010(6)
C2 0.0222(8) 0.0225(7) 0.0252(8) -0.0003(6) 0.0006(6) 0.0029(6)
C3 0.0522(12) 0.0246(8) 0.0424(11) -0.0033(8) 0.0146(9) -0.0111(7)
C4 0.0174(8) 0.0434(10) 0.0292(9) -0.0015(7) 0.0042(7) 0.0028(7)
C5 0.0207(8) 0.0364(9) 0.0338(9) 0.0061(7) 0.0034(7) 0.0106(7)
C6 0.0339(11) 0.0559(12) 0.0407(11) 0.0179(9) 0.0090(9) 0.0058(9)
C11 0.0183(8) 0.0195(7) 0.0222(8) 0.0014(5) 0.0029(6) -0.0005(5)
C12 0.0207(8) 0.0349(8) 0.0259(8) -0.0001(6) 0.0036(7) 0.0052(7)
C13 0.0283(9) 0.0455(10) 0.0237(8) 0.0029(7) -0.0016(7) 0.0074(7)
C14 0.0191(8) 0.0317(8) 0.0361(9) 0.0006(6) -0.0028(7) 0.0011(7)
C15 0.0195(8) 0.0289(8) 0.0355(9) -0.0009(6) 0.0042(7) 0.0077(7)
C16 0.0211(8) 0.0271(8) 0.0261(8) 0.0005(6) 0.0026(6) 0.0065(6)
C21 0.0143(7) 0.0222(7) 0.0231(8) -0.0017(5) 0.0022(6) 0.0003(6)
C22 0.0241(8) 0.0262(8) 0.0260(8) 0.0000(6) -0.0011(7) -0.0031(6)
C23 0.0254(9) 0.0236(8) 0.0430(10) 0.0013(6) 0.0001(8) -0.0024(7)
C24 0.0214(8) 0.0296(8) 0.0418(10) 0.0013(6) -0.0044(7) 0.0100(7)
C25 0.0231(9) 0.0364(9) 0.0277(9) -0.0020(7) -0.0068(7) 0.0050(7)
C26 0.0194(8) 0.0263(7) 0.0260(8) -0.0031(6) -0.0001(6) -0.0008(6)

loop_
_atom_type_symbol
_atom_type_description
_atom_type_scat_dispersion_real
_atom_type_scat_dispersion_imag
_atom_type_scat_source
C C 0.0033 0.0016 'International Tables Vol C Tables 4.2.6.8 and 6.1.1.4'
H H 0.0000 0.0000 'International Tables Vol C Tables 4.2.6.8 and 6.1.1.4'
O O 0.0106 0.0060 'International Tables Vol C Tables 4.2.6.8 and 6.1.1.4'

loop_
_geom_angle_atom_site_label_1
_geom_angle_atom_site_label_2
_geom_angle_atom_site_label_3
_geom_angle
C2 O2 C3 116.02(12)
C1 O3 C4 116.32(11)
O3 C1 C21 109.60(11)
O3 C1 C11 105.57(11)
C21 C1 C11 112.45(11)
O3 C1 C2 109.03(11)
C21 C1 C2 112.47(12)
C11 C1 C2 107.43(11)
O1 C2 O2 124.42(14)
O1 C2 C1 124.47(14)
O2 C2 C1 111.08(12)
O2 C3 H3A 109.5
O2 C3 H3B 109.5
H3A C3 H3B 109.5
O2 C3 H3C 109.5
H3A C3 H3C 109.5
H3B C3 H3C 109.5
O3 C4 C5 108.41(13)
O3 C4 H4A 110.0
C5 C4 H4A 110.0
O3 C4 H4B 110.0
C5 C4 H4B 110.0
H4A C4 H4B 108.4
C6 C5 C4 177.6(2)
C5 C6 H6 178.2(14)
C12 C11 C16 119.06(14)
C12 C11 C1 120.77(13)
C16 C11 C1 120.11(13)
C11 C12 C13 120.32(15)
C11 C12 H12A 119.8
C13 C12 H12A 119.8
C14 C13 C12 120.41(15)
C14 C13 H13A 119.8
C12 C13 H13A 119.8
C13 C14 C15 119.54(15)
C13 C14 H14A 120.2
C15 C14 H14A 120.2
C16 C15 C14 120.13(15)
C16 C15 H15A 119.9
C14 C15 H15A 119.9
C15 C16 C11 120.51(14)
C15 C16 H16A 119.7
C11 C16 H16A 119.7
C26 C21 C22 119.02(13)
C26 C21 C1 123.87(13)
C22 C21 C1 116.90(13)
C23 C22 C21 120.55(15)
C23 C22 H22A 119.7
C21 C22 H22A 119.7
C22 C23 C24 119.95(15)
C22 C23 H23A 120.0
C24 C23 H23A 120.0
C25 C24 C23 119.87(15)
C25 C24 H24A 120.1
C23 C24 H24A 120.1
C24 C25 C26 120.22(15)
C24 C25 H25A 119.9
C26 C25 H25A 119.9
C21 C26 C25 120.38(14)
C21 C26 H26A 119.8
C25 C26 H26A 119.8

loop_
_geom_bond_atom_site_label_1
_geom_bond_atom_site_label_2
_geom_bond_distance
O1 C2 1.1965(18)
O2 C2 1.3312(18)
O2 C3 1.4522(18)
O3 C1 1.4327(17)
O3 C4 1.4396(18)
C1 C21 1.532(2)
C1 C11 1.534(2)
C1 C2 1.548(2)
C3 H3A 0.9800
C3 H3B 0.9800
C3 H3C 0.9800
C4 C5 1.458(2)
C4 H4A 0.9900
C4 H4B 0.9900
C5 C6 1.179(3)
C6 H6 0.98(2)
C11 C12 1.385(2)
C11 C16 1.391(2)
C12 C13 1.388(2)
C12 H12A 0.9500
C13 C14 1.381(2)
C13 H13A 0.9500
C14 C15 1.385(2)
C14 H14A 0.9500
C15 C16 1.384(2)
C15 H15A 0.9500
C16 H16A 0.9500
C21 C26 1.382(2)
C21 C22 1.398(2)
C22 C23 1.384(2)
C22 H22A 0.9500
C23 C24 1.388(2)
C23 H23A 0.9500
C24 C25 1.378(2)
C24 H24A 0.9500
C25 C26 1.394(2)
C25 H25A 0.9500
C26 H26A 0.9500

loop_
_geom_torsion_atom_site_label_1
_geom_torsion_atom_site_label_2
_geom_torsion_atom_site_label_3
_geom_torsion_atom_site_label_4
_geom_torsion
C4 O3 C1 C21 -52.38(16)
C4 O3 C1 C11 -173.72(12)
C4 O3 C1 C2 71.12(15)
C3 O2 C2 O1 0.2(2)
C3 O2 C2 C1 -178.05(13)
O3 C1 C2 O1 -10.3(2)
C21 C1 C2 O1 111.46(17)
C11 C1 C2 O1 -124.27(16)
O3 C1 C2 O2 167.95(11)
C21 C1 C2 O2 -70.27(16)
C11 C1 C2 O2 54.00(15)
C1 O3 C4 C5 153.28(13)
O3 C1 C11 C12 -28.55(17)
C21 C1 C11 C12 -148.02(14)
C2 C1 C11 C12 87.70(16)
O3 C1 C11 C16 154.35(13)
C21 C1 C11 C16 34.87(18)
C2 C1 C11 C16 -89.40(15)
C16 C11 C12 C13 -1.6(2)
C1 C11 C12 C13 -178.74(14)
C11 C12 C13 C14 0.4(3)
C12 C13 C14 C15 1.3(3)
C13 C14 C15 C16 -1.8(2)
C14 C15 C16 C11 0.7(2)
C12 C11 C16 C15 1.1(2)
C1 C11 C16 C15 178.21(13)
O3 C1 C21 C26 119.93(15)
C11 C1 C21 C26 -122.97(15)
C2 C1 C21 C26 -1.5(2)
O3 C1 C21 C22 -54.88(16)
C11 C1 C21 C22 62.22(17)
C2 C1 C21 C22 -176.34(13)
C26 C21 C22 C23 -0.1(2)
C1 C21 C22 C23 175.02(14)
C21 C22 C23 C24 -0.1(2)
C22 C23 C24 C25 0.4(2)
C23 C24 C25 C26 -0.6(2)
C22 C21 C26 C25 -0.2(2)
C1 C21 C26 C25 -174.87(14)
C24 C25 C26 C21 0.5(2)

loop_
_cod_related_entry_id
_cod_related_entry_database
_cod_related_entry_code
1 ChemSpider 30657533
